data_7706524
loop_
_publ_author_name
'Hood, Thomas M.'
'Chaplin, Adrian B.'

_publ_section_title
;
 Synthesis and reactivity of iridium complexes of a macrocyclic PNP pincer
 ligand.
;
_journal_issue 7
_journal_name_full 'Dalton transactions (Cambridge, England : 2003)'
_journal_page_first 2472
_journal_page_last 2482
_journal_paper_doi 10.1039/d0dt04303f
_journal_volume 50
_journal_year 2021
_chemical_formula_moiety 'C37 H65 Ir N P2, C32 H12 B F24'
_chemical_formula_sum 'C69 H77 B F24 Ir N P2'
_chemical_formula_weight 1641.26
_chemical_melting_point ?
_space_group_crystal_system monoclinic
_space_group_IT_number 14
_space_group_name_Hall '-P 2yn'
_space_group_name_H-M_alt 'P 1 21/n 1'
_atom_sites_solution_hydrogens geom
_atom_sites_solution_primary dual
_atom_sites_solution_secondary difmap
_audit_creation_date 2020-10-16
_audit_creation_method
;
Olex2 1.2
(compiled 2018.05.29 svn.r3510 for OlexSys, GUI svn.r5506)
;
_audit_update_record
;
2020-12-18 deposited with the CCDC.	2021-01-20 downloaded from the CCDC.
;
_cell_angle_alpha 90
_cell_angle_beta 100.3117(18)
_cell_angle_gamma 90
_cell_formula_units_Z 4
_cell_length_a 18.5578(3)
_cell_length_b 19.4887(3)
_cell_length_c 19.6039(3)
_cell_measurement_reflns_used 35385
_cell_measurement_temperature 150(2)
_cell_measurement_theta_max 32.6400
_cell_measurement_theta_min 2.8230
_cell_volume 6975.58(19)
_computing_cell_refinement 'CrysAlisPro 1.171.40.36a (Rigaku OD, 2018)'
_computing_data_collection 'CrysAlisPro 1.171.40.36a (Rigaku OD, 2018)'
_computing_data_reduction 'CrysAlisPro 1.171.40.36a (Rigaku OD, 2018)'
_computing_molecular_graphics 'Olex2 (Dolomanov et al., 2009)'
_computing_publication_material 'Olex2 (Dolomanov et al., 2009)'
_computing_structure_refinement 'ShelXL (Sheldrick, 2015)'
_computing_structure_solution 'ShelXT (Sheldrick, 2015)'
_diffrn_ambient_environment N~2~
_diffrn_ambient_temperature 150(2)
_diffrn_detector 'CCD plate'
_diffrn_detector_area_resol_mean 5.3046
_diffrn_detector_type AtlasS2
_diffrn_measured_fraction_theta_full 0.999
_diffrn_measured_fraction_theta_max 0.999
_diffrn_measurement_details
;
List of Runs (angles in degrees, time in seconds):

  # Type    Start    End  Width  t~exp~   \w     \q     \k     \f   Frames
#--------------------------------------------------------------------------
  1  \w    -97.00   2.00   1.00    6.00    --  -22.18 -37.00  60.00   99
  2  \w    -51.00  48.00   1.00    6.00    --   23.58 -37.00 150.00   99
  3  \w     -9.00 100.00   1.00    6.00    --   23.58  77.00 -60.00  109
  4  \w     35.00 112.00   1.00    6.00    --   23.58 178.00 120.00   77
  5  \w   -111.00 -57.00   1.00    6.00    --  -22.18-178.00-180.00   54
  6  \w     35.00  71.00   1.00    6.00    --   23.58 178.00-150.00   36
  7  \w     -1.00  83.00   1.00    6.00    --   23.58  37.00-120.00   84
;
_diffrn_measurement_device 'four-circle diffractometer'
_diffrn_measurement_device_type 'Rigaku Oxford Diffraction: SuperNova, Dual, Cu at zero, AtlasS2'
_diffrn_measurement_method '\w scans'
_diffrn_orient_matrix_type 'CrysAlisPro convention (1999,Acta A55,543-557)'
_diffrn_orient_matrix_UB_11 0.0104995000
_diffrn_orient_matrix_UB_12 -0.0101055000
_diffrn_orient_matrix_UB_13 0.0351299000
_diffrn_orient_matrix_UB_21 0.0367926000
_diffrn_orient_matrix_UB_22 -0.0034897000
_diffrn_orient_matrix_UB_23 -0.0048586000
_diffrn_orient_matrix_UB_31 0.0067308000
_diffrn_orient_matrix_UB_32 0.0347903000
_diffrn_orient_matrix_UB_33 0.0097269000
_diffrn_radiation_monochromator mirror
_diffrn_radiation_probe x-ray
_diffrn_radiation_type MoK\a
_diffrn_radiation_wavelength 0.71073
_diffrn_reflns_av_R_equivalents 0.0389
_diffrn_reflns_av_unetI/netI 0.0271
_diffrn_reflns_Laue_measured_fraction_full 0.999
_diffrn_reflns_Laue_measured_fraction_max 0.999
_diffrn_reflns_limit_h_max 23
_diffrn_reflns_limit_h_min -23
_diffrn_reflns_limit_k_max 24
_diffrn_reflns_limit_k_min -24
_diffrn_reflns_limit_l_max 25
_diffrn_reflns_limit_l_min -25
_diffrn_reflns_number 87992
_diffrn_reflns_point_group_measured_fraction_full 0.999
_diffrn_reflns_point_group_measured_fraction_max 0.999
_diffrn_reflns_theta_full 27.102
_diffrn_reflns_theta_max 27.102
_diffrn_reflns_theta_min 2.972
_diffrn_source 'micro-focus sealed X-ray tube'
_diffrn_source_type 'SuperNova (Mo) X-ray Source'
_exptl_absorpt_coefficient_mu 2.066
_exptl_absorpt_correction_T_max 1.00000
_exptl_absorpt_correction_T_min 0.62600
_exptl_absorpt_correction_type multi-scan
_exptl_absorpt_process_details
;
CrysAlisPro 1.171.40.36a (Rigaku Oxford Diffraction, 2018)
Empirical absorption correction using spherical harmonics,
 implemented in SCALE3 ABSPACK scaling algorithm.
;
_exptl_crystal_colour yellow
_exptl_crystal_colour_primary yellow
_exptl_crystal_density_diffrn 1.563
_exptl_crystal_density_meas ?
_exptl_crystal_description block
_exptl_crystal_F_000 3304
_exptl_crystal_recrystallization_method 'Crystals grown from CH2Cl2-hexane at 293 K'
_exptl_crystal_size_max 0.6
_exptl_crystal_size_mid 0.4
_exptl_crystal_size_min 0.4
_refine_diff_density_max 2.042
_refine_diff_density_min -0.567
_refine_diff_density_rms 0.076
_refine_ls_extinction_method none
_refine_ls_goodness_of_fit_ref 1.065
_refine_ls_hydrogen_treatment constr
_refine_ls_matrix_type full
_refine_ls_number_parameters 1004
_refine_ls_number_reflns 15378
_refine_ls_number_restraints 631
_refine_ls_restrained_S_all 1.133
_refine_ls_R_factor_all 0.0375
_refine_ls_R_factor_gt 0.0284
_refine_ls_shift/su_max 0.004
_refine_ls_shift/su_mean 0.000
_refine_ls_structure_factor_coef Fsqd
_refine_ls_weighting_details 'w=1/[\s^2^(Fo^2^)+(0.0243P)^2^+9.4442P] where P=(Fo^2^+2Fc^2^)/3'
_refine_ls_weighting_scheme calc
_refine_ls_wR_factor_gt 0.0625
_refine_ls_wR_factor_ref 0.0670
_reflns_Friedel_coverage 0.000
_reflns_number_gt 13274
_reflns_number_total 15378
_reflns_threshold_expression 'I > 2\s(I)'
_cod_data_source_file d0dt04303f2.cif
_cod_data_source_block 0465abc19s
_cod_depositor_comments
;
The following automatic conversions were performed:

data item '_chemical_melting_point' value 'not measured' was changed
to '?' -- the value is undefined or not given.

data item '_exptl_crystal_density_meas' value 'not measured' was
changed to '?' -- the value is perceived as not measured.

Automatic conversion script
Id: cif_fix_values 7556 2019-12-06 15:28:31Z antanas 

 Adding full bibliography for 7706524--7706528.cif.
;
_cod_original_cell_volume 6975.6(2)
_cod_database_code 7706524
_shelx_shelxl_version_number 2014/7
_shelx_space_group_comment
;
The symmetry employed for this shelxl refinement is uniquely defined
by the following loop, which should always be used as a source of
symmetry information in preference to the above space-group names.
They are only intended as comments.
;
_olex2_refinement_description
;
1. Fixed Uiso
 At 1.2 times of:
  All C(H) groups, All C(H,H) groups
 At 1.5 times of:
  All C(H,H,H) groups
2. Restrained distances
 C423-F13 \\sim C423-F14 \\sim C423-F15 \\sim C423-F13A \\sim C423-F14A \\sim
C423-F15A
 with sigma of 0.01
 F13-F14 \\sim F14-F15 \\sim F15-F13 \\sim F13A-F14A \\sim F14A-F15A \\sim
F15A-F13A
 with sigma of 0.01
 C419-F13 \\sim C419-F14 \\sim C419-F15 \\sim C419-F13A \\sim C419-F14A \\sim
C419-F15A
 with sigma of 0.01
 C407-F1 \\sim C407-F2 \\sim C407-F3 \\sim C507-F1A \\sim C507-F2A \\sim
C507-F3A
 with sigma of 0.01
 F1-F2 \\sim F2-F3 \\sim F3-F1 \\sim F1A-F2A \\sim F2A-F3A \\sim F3A-F1A
 with sigma of 0.01
 C403-F1 \\sim C403-F2 \\sim C403-F3 \\sim C403-F1A \\sim C403-F2A \\sim
C403-F3A
 with sigma of 0.01
 C403-C407 \\sim C403-C507
 with sigma of 0.01
 C415-F7 \\sim C415-F8 \\sim C415-F9 \\sim C415-F7A \\sim C415-F8A \\sim
C415-F9A
 with sigma of 0.01
 F7-F8 \\sim F8-F9 \\sim F9-F7 \\sim F7A-F8A \\sim F8A-F9A \\sim F9A-F7A
 with sigma of 0.01
 C411-F7 \\sim C411-F8 \\sim C411-F9 \\sim C411-F7A \\sim C411-F8A \\sim
C411-F9A
 with sigma of 0.01
 C424-F16 \\sim C424-F17 \\sim C424-F18 \\sim C424-F16A \\sim C424-F17A \\sim
C424-F18A
 with sigma of 0.01
 F16-F17 \\sim F17-F18 \\sim F18-F16 \\sim F16A-F17A \\sim F17A-F18A \\sim
F18A-F16A
 with sigma of 0.01
 C421-F16 \\sim C421-F17 \\sim C421-F18 \\sim C421-F16A \\sim C421-F17A \\sim
C421-F18A
 with sigma of 0.01
3. Uiso/Uaniso restraints and constraints
F1 \\sim F1A \\sim F2 \\sim F2A \\sim F3 \\sim F3A \\sim F4 \\sim F5 \\sim F6
\\sim F7 \\sim F7A \\sim F8 \\sim F8A \\sim F9 \\sim F9A \\sim F10 \\sim F11
\\sim F12 \\sim F13 \\sim F13A \\sim F14 \\sim F14A \\sim F15 \\sim F15A \\sim
F16 \\sim F16A \\sim F17 \\sim F17A \\sim F18 \\sim F18A \\sim F19 \\sim F20
\\sim F21 \\sim F22 \\sim F23 \\sim F24 \\sim C407 \\sim C507: within 2A with
sigma of 0.01 and sigma for terminal atoms of 0.02
Uanis(F1) \\sim Ueq, Uanis(F1A) \\sim Ueq, Uanis(F2) \\sim Ueq, Uanis(F2A)
\\sim Ueq, Uanis(F3) \\sim Ueq, Uanis(F3A) \\sim Ueq, Uanis(F4) \\sim Ueq,
Uanis(F5) \\sim Ueq, Uanis(F6) \\sim Ueq, Uanis(F7) \\sim Ueq, Uanis(F7A) \\sim
Ueq, Uanis(F8) \\sim Ueq, Uanis(F8A) \\sim Ueq, Uanis(F9) \\sim Ueq, Uanis(F9A)
\\sim Ueq, Uanis(F10) \\sim Ueq, Uanis(F11) \\sim Ueq, Uanis(F12) \\sim Ueq,
Uanis(F13) \\sim Ueq, Uanis(F13A) \\sim Ueq, Uanis(F14) \\sim Ueq, Uanis(F14A)
\\sim Ueq, Uanis(F15) \\sim Ueq, Uanis(F15A) \\sim Ueq, Uanis(F16) \\sim Ueq,
Uanis(F16A) \\sim Ueq, Uanis(F17) \\sim Ueq, Uanis(F17A) \\sim Ueq, Uanis(F18)
\\sim Ueq, Uanis(F18A) \\sim Ueq, Uanis(F19) \\sim Ueq, Uanis(F20) \\sim Ueq,
Uanis(F21) \\sim Ueq, Uanis(F22) \\sim Ueq, Uanis(F23) \\sim Ueq, Uanis(F24)
\\sim Ueq, Uanis(C407) \\sim Ueq, Uanis(C507) \\sim Ueq: with sigma of 0.005
and sigma for terminal atoms of 0.01
Uanis(C407) = Uanis(C507)
4. Others
 Sof(F13A)=Sof(F14A)=Sof(F15A)=1-FVAR(1)
 Sof(F13)=Sof(F14)=Sof(F15)=FVAR(1)
 Sof(F1A)=Sof(F2A)=Sof(F3A)=Sof(C507)=1-FVAR(2)
 Sof(F1)=Sof(F2)=Sof(F3)=Sof(C407)=FVAR(2)
 Sof(F16A)=Sof(F17A)=Sof(F18A)=1-FVAR(3)
 Sof(F16)=Sof(F17)=Sof(F18)=FVAR(3)
 Sof(F7A)=Sof(F8A)=Sof(F9A)=1-FVAR(4)
 Sof(F7)=Sof(F8)=Sof(F9)=FVAR(4)
5.a Ternary CH refined with riding coordinates:
 C4(H4), C5(H5), C8(H8), C9(H9)
5.b Secondary CH2 refined with riding coordinates:
 C6(H6A,H6B), C7(H7A,H7B), C10(H10A,H10B), C11(H11A,H11B), C107(H10C,H10D),
 C108(H10E,H10F), C117(H11U,H11V), C118(H11W,H11X), C119(H,H11Y), C120(H12A,
 H12B), C121(H12C,H12D), C122(H12E,H12F), C123(H12G,H12H), C124(H12I,H12J),
 C125(H12K,H12L), C126(H12M,H12N), C127(H12O,H12P), C128(H12Q,H12R), C129(H12S,
 H12T), C130(H13A,H13B)
5.c Aromatic/amide H refined with riding coordinates:
 C103(H103), C104(H104), C105(H105), C402(H402), C404(H404), C406(H406),
 C410(H410), C412(H412), C414(H414), C418(H418), C420(H420), C422(H422),
 C426(H426), C428(H428), C430(H430)
5.d Idealised Me refined as rotating group:
 C110(H11C,H11D,H11E), C111(H11F,H11G,H11H), C112(H11I,H11J,H11K), C114(H11L,
 H11M,H11N), C115(H11O,H11P,H11Q), C116(H11R,H11S,H11T)
;
_olex2_submission_special_instructions 'No special instructions were received'
_oxdiff_exptl_absorpt_empirical_details
;
Empirical correction (ABSPACK) includes:
- Absorption correction using spherical harmonics
- Frame scaling
;
_oxdiff_exptl_absorpt_empirical_full_max 1.535
_oxdiff_exptl_absorpt_empirical_full_min 0.695

loop_
_space_group_symop_operation_xyz
'x, y, z'
'-x+1/2, y+1/2, -z+1/2'
'-x, -y, -z'
'x-1/2, -y-1/2, z-1/2'

loop_
_atom_site_label
_atom_site_type_symbol
_atom_site_fract_x
_atom_site_fract_y
_atom_site_fract_z
_atom_site_U_iso_or_equiv
_atom_site_adp_type
_atom_site_occupancy
_atom_site_site_symmetry_order
_atom_site_calc_flag
_atom_site_refinement_flags_posn
_atom_site_refinement_flags_adp
_atom_site_refinement_flags_occupancy
_atom_site_disorder_assembly
_atom_site_disorder_group
Ir1 Ir 0.63803(2) 0.76284(2) 0.29215(2) 0.01905(3) Uani 1 1 d . . . . .
P2 P 0.66210(4) 0.79297(4) 0.41142(3) 0.02040(14) Uani 1 1 d . . . . .
P3 P 0.60765(4) 0.85633(4) 0.21381(4) 0.02340(15) Uani 1 1 d . . . . .
N101 N 0.53084(12) 0.79058(11) 0.30277(11) 0.0212(5) Uani 1 1 d . . . . .
C4 C 0.74935(15) 0.71988(14) 0.30416(15) 0.0247(6) Uani 1 1 d . . . . .
H4 H 0.7885 0.7498 0.3305 0.030 Uiso 1 1 calc R . . . .
C5 C 0.72614(16) 0.73889(15) 0.23489(15) 0.0278(6) Uani 1 1 d . . . . .
H5 H 0.7517 0.7803 0.2207 0.033 Uiso 1 1 calc R . . . .
C6 C 0.70611(18) 0.68605(17) 0.17721(16) 0.0353(7) Uani 1 1 d . . . . .
H6A H 0.7351 0.6438 0.1900 0.042 Uiso 1 1 calc R . . . .
H6B H 0.7198 0.7043 0.1341 0.042 Uiso 1 1 calc R . . . .
C7 C 0.62489(19) 0.66760(18) 0.16298(16) 0.0389(8) Uani 1 1 d . . . . .
H7A H 0.5998 0.6945 0.1228 0.047 Uiso 1 1 calc R . . . .
H7B H 0.6193 0.6183 0.1508 0.047 Uiso 1 1 calc R . . . .
C8 C 0.58895(17) 0.68182(15) 0.22478(16) 0.0323(7) Uani 1 1 d . . . . .
H8 H 0.5344 0.6850 0.2128 0.039 Uiso 1 1 calc R . . . .
C9 C 0.61492(16) 0.65403(15) 0.29250(15) 0.0282(6) Uani 1 1 d . . . . .
H9 H 0.5753 0.6411 0.3186 0.034 Uiso 1 1 calc R . . . .
C10 C 0.68169(17) 0.60630(15) 0.30497(17) 0.0339(7) Uani 1 1 d . . . . .
H10A H 0.6761 0.5731 0.3419 0.041 Uiso 1 1 calc R . . . .
H10B H 0.6833 0.5800 0.2621 0.041 Uiso 1 1 calc R . . . .
C11 C 0.75400(16) 0.64499(15) 0.32603(16) 0.0307(6) Uani 1 1 d . . . . .
H11A H 0.7691 0.6425 0.3770 0.037 Uiso 1 1 calc R . . . .
H11B H 0.7922 0.6221 0.3049 0.037 Uiso 1 1 calc R . . . .
C102 C 0.50939(15) 0.79504(14) 0.36542(14) 0.0243(6) Uani 1 1 d . . . . .
C103 C 0.43579(15) 0.80093(14) 0.36925(16) 0.0274(6) Uani 1 1 d . . . . .
H103 H 0.4209 0.8015 0.4132 0.033 Uiso 1 1 calc R . . . .
C104 C 0.38436(16) 0.80593(15) 0.30968(17) 0.0328(7) Uani 1 1 d . . . . .
H104 H 0.3336 0.8058 0.3117 0.039 Uiso 1 1 calc R . . . .
C105 C 0.40754(16) 0.81108(15) 0.24674(16) 0.0312(7) Uani 1 1 d . . . . .
H105 H 0.3731 0.8184 0.2053 0.037 Uiso 1 1 calc R . . . .
C106 C 0.48132(15) 0.80553(14) 0.24452(15) 0.0257(6) Uani 1 1 d . . . . .
C107 C 0.56738(15) 0.79846(16) 0.42872(14) 0.0281(6) Uani 1 1 d . . . . .
H10C H 0.5596 0.7605 0.4601 0.034 Uiso 1 1 calc R . . . .
H10D H 0.5620 0.8421 0.4531 0.034 Uiso 1 1 calc R . . . .
C108 C 0.51348(15) 0.82480(16) 0.18217(15) 0.0298(6) Uani 1 1 d . . . . .
H10E H 0.4836 0.8611 0.1553 0.036 Uiso 1 1 calc R . . . .
H10F H 0.5146 0.7844 0.1517 0.036 Uiso 1 1 calc R . . . .
C109 C 0.70277(16) 0.73651(15) 0.48723(14) 0.0270(6) Uani 1 1 d . . . . .
C110 C 0.66954(18) 0.66457(16) 0.47703(16) 0.0360(7) Uani 1 1 d . . . . .
H11C H 0.6163 0.6675 0.4737 0.054 Uiso 1 1 calc GR . . . .
H11D H 0.6902 0.6356 0.5166 0.054 Uiso 1 1 calc GR . . . .
H11E H 0.6809 0.6445 0.4343 0.054 Uiso 1 1 calc GR . . . .
C111 C 0.78643(16) 0.73288(17) 0.49491(16) 0.0330(7) Uani 1 1 d . . . . .
H11F H 0.7996 0.7206 0.4503 0.049 Uiso 1 1 calc GR . . . .
H11G H 0.8055 0.6981 0.5296 0.049 Uiso 1 1 calc GR . . . .
H11H H 0.8076 0.7777 0.5098 0.049 Uiso 1 1 calc GR . . . .
C112 C 0.68521(19) 0.76591(18) 0.55545(15) 0.0367(7) Uani 1 1 d . . . . .
H11I H 0.7013 0.8138 0.5605 0.055 Uiso 1 1 calc GR . . . .
H11J H 0.7109 0.7391 0.5947 0.055 Uiso 1 1 calc GR . . . .
H11K H 0.6323 0.7635 0.5546 0.055 Uiso 1 1 calc GR . . . .
C113 C 0.59234(16) 0.94982(15) 0.23358(15) 0.0286(6) Uani 1 1 d . . . . .
C114 C 0.53990(18) 0.95472(16) 0.28528(18) 0.0369(7) Uani 1 1 d . . . . .
H11L H 0.4913 0.9385 0.2633 0.055 Uiso 1 1 calc GR . . . .
H11M H 0.5366 1.0026 0.2998 0.055 Uiso 1 1 calc GR . . . .
H11N H 0.5582 0.9262 0.3259 0.055 Uiso 1 1 calc GR . . . .
C115 C 0.66454(17) 0.98398(16) 0.26720(16) 0.0339(7) Uani 1 1 d . . . . .
H11O H 0.6867 0.9578 0.3083 0.051 Uiso 1 1 calc GR . . . .
H11P H 0.6548 1.0310 0.2808 0.051 Uiso 1 1 calc GR . . . .
H11Q H 0.6982 0.9849 0.2339 0.051 Uiso 1 1 calc GR . . . .
C116 C 0.55937(19) 0.98986(18) 0.16780(18) 0.0433(8) Uani 1 1 d . . . . .
H11R H 0.5954 0.9927 0.1369 0.065 Uiso 1 1 calc GR . . . .
H11S H 0.5463 1.0363 0.1806 0.065 Uiso 1 1 calc GR . . . .
H11T H 0.5154 0.9662 0.1440 0.065 Uiso 1 1 calc GR . . . .
C117 C 0.70598(16) 0.87658(14) 0.43441(14) 0.0267(6) Uani 1 1 d . . . . .
H11U H 0.6718 0.9138 0.4156 0.032 Uiso 1 1 calc R . . . .
H11V H 0.7169 0.8813 0.4855 0.032 Uiso 1 1 calc R . . . .
C118 C 0.77717(16) 0.88366(15) 0.40541(16) 0.0286(6) Uani 1 1 d . . . . .
H11W H 0.8096 0.8446 0.4222 0.034 Uiso 1 1 calc R . . . .
H11X H 0.7653 0.8806 0.3542 0.034 Uiso 1 1 calc R . . . .
C119 C 0.81867(18) 0.95023(16) 0.42529(17) 0.0363(7) Uani 1 1 d . . . . .
H H 0.8320 0.9529 0.4764 0.044 Uiso 1 1 calc R . . . .
H11Y H 0.7861 0.9895 0.4094 0.044 Uiso 1 1 calc R . . . .
C120 C 0.8887(2) 0.95622(19) 0.3938(2) 0.0543(10) Uani 1 1 d . . . . .
H12A H 0.8755 0.9494 0.3430 0.065 Uiso 1 1 calc R . . . .
H12B H 0.9083 1.0034 0.4018 0.065 Uiso 1 1 calc R . . . .
C121 C 0.9473(2) 0.9068(2) 0.4220(3) 0.0638(12) Uani 1 1 d . . . . .
H12C H 0.9261 0.8601 0.4187 0.077 Uiso 1 1 calc R . . . .
H12D H 0.9642 0.9171 0.4717 0.077 Uiso 1 1 calc R . . . .
C122 C 1.0146(2) 0.9072(3) 0.3852(3) 0.0756(14) Uani 1 1 d . . . . .
H12E H 1.0515 0.8750 0.4100 0.091 Uiso 1 1 calc R . . . .
H12F H 1.0364 0.9537 0.3897 0.091 Uiso 1 1 calc R . . . .
C123 C 0.9997(2) 0.8874(2) 0.3068(3) 0.0682(14) Uani 1 1 d . . . . .
H12G H 1.0399 0.8574 0.2976 0.082 Uiso 1 1 calc R . . . .
H12H H 0.9537 0.8606 0.2968 0.082 Uiso 1 1 calc R . . . .
C124 C 0.9935(2) 0.9474(2) 0.2584(3) 0.0699(14) Uani 1 1 d . . . . .
H12I H 1.0430 0.9671 0.2599 0.084 Uiso 1 1 calc R . . . .
H12J H 0.9630 0.9830 0.2752 0.084 Uiso 1 1 calc R . . . .
C125 C 0.9609(2) 0.9308(2) 0.1836(3) 0.0695(13) Uani 1 1 d . . . . .
H12K H 0.9898 0.8936 0.1671 0.083 Uiso 1 1 calc R . . . .
H12L H 0.9648 0.9718 0.1546 0.083 Uiso 1 1 calc R . . . .
C126 C 0.8806(2) 0.90873(19) 0.1739(2) 0.0498(10) Uani 1 1 d . . . . .
H12M H 0.8782 0.8631 0.1956 0.060 Uiso 1 1 calc R . . . .
H12N H 0.8541 0.9415 0.1991 0.060 Uiso 1 1 calc R . . . .
C127 C 0.8413(2) 0.9047(2) 0.0999(2) 0.0563(11) Uani 1 1 d . . . . .
H12O H 0.8733 0.8811 0.0719 0.068 Uiso 1 1 calc R . . . .
H12P H 0.8326 0.9519 0.0814 0.068 Uiso 1 1 calc R . . . .
C128 C 0.7681(2) 0.8669(2) 0.09126(18) 0.0459(9) Uani 1 1 d . . . . .
H12Q H 0.7426 0.8713 0.0426 0.055 Uiso 1 1 calc R . . . .
H12R H 0.7773 0.8176 0.1011 0.055 Uiso 1 1 calc R . . . .
C129 C 0.71884(17) 0.89476(17) 0.13915(16) 0.0358(7) Uani 1 1 d . . . . .
H12S H 0.7096 0.9440 0.1288 0.043 Uiso 1 1 calc R . . . .
H12T H 0.7452 0.8912 0.1876 0.043 Uiso 1 1 calc R . . . .
C130 C 0.64523(17) 0.85809(18) 0.13345(14) 0.0340(7) Uani 1 1 d . . . . .
H13A H 0.6510 0.8103 0.1183 0.041 Uiso 1 1 calc R . . . .
H13B H 0.6094 0.8809 0.0970 0.041 Uiso 1 1 calc R . . . .
F1 F -0.0793(3) 0.7516(3) 0.1620(3) 0.101(2) Uani 0.578(5) 1 d D U P A 1
F1A F -0.0953(4) 0.6938(4) 0.0510(3) 0.085(3) Uani 0.422(5) 1 d D U P A 2
F2 F -0.12763(18) 0.6614(2) 0.1190(3) 0.0761(16) Uani 0.578(5) 1 d D U P A 1
F2A F -0.0400(3) 0.7772(2) 0.1017(4) 0.086(2) Uani 0.422(5) 1 d D U P A 2
F3 F -0.0777(3) 0.7265(3) 0.0570(3) 0.095(2) Uani 0.578(5) 1 d D U P A 1
F3A F -0.1064(4) 0.7163(5) 0.1537(5) 0.102(3) Uani 0.422(5) 1 d D U P A 2
F4 F 0.13634(11) 0.46200(9) 0.13131(10) 0.0473(5) Uani 1 1 d . U . . .
F5 F 0.11713(12) 0.51788(10) 0.03507(11) 0.0514(5) Uani 1 1 d . U . . .
F6 F 0.02880(10) 0.46797(9) 0.07067(10) 0.0404(4) Uani 1 1 d . U . . .
F7 F 0.0176(3) 0.7433(2) 0.4863(4) 0.0536(17) Uani 0.596(16) 1 d D U P B 1
F7A F -0.0761(3) 0.6680(7) 0.4105(4) 0.052(2) Uani 0.404(16) 1 d D U P B 2
F8 F -0.0647(3) 0.7035(6) 0.4063(2) 0.068(2) Uani 0.596(16) 1 d D U P B 1
F8A F -0.0236(5) 0.6640(6) 0.5166(3) 0.038(2) Uani 0.404(16) 1 d D U P B 2
F9 F -0.0384(4) 0.6518(3) 0.5047(4) 0.0480(17) Uani 0.596(16) 1 d D U P B 1
F9A F -0.0048(6) 0.7496(2) 0.4533(8) 0.066(3) Uani 0.404(16) 1 d D U P B 2
F10 F 0.22517(12) 0.47464(10) 0.47844(13) 0.0585(6) Uani 1 1 d . U . . .
F11 F 0.12782(15) 0.46231(10) 0.52053(11) 0.0621(7) Uani 1 1 d . U . . .
F12 F 0.13237(11) 0.42735(9) 0.41800(10) 0.0414(4) Uani 1 1 d . U . . .
F13 F 0.2426(4) 0.8932(3) 0.1553(3) 0.0424(15) Uani 0.64(2) 1 d D U P C 1
F13A F 0.1842(11) 0.9823(3) 0.2033(5) 0.063(3) Uani 0.36(2) 1 d D U P C 2
F14 F 0.1314(3) 0.9196(6) 0.1502(4) 0.068(2) Uani 0.64(2) 1 d D U P C 1
F14A F 0.2568(5) 0.9106(9) 0.1697(7) 0.061(3) Uani 0.36(2) 1 d D U P C 2
F15 F 0.2153(7) 0.9807(2) 0.2094(3) 0.0585(18) Uani 0.64(2) 1 d D U P C 1
F15A F 0.1419(7) 0.8988(6) 0.1400(4) 0.052(3) Uani 0.36(2) 1 d D U P C 2
F16 F 0.29878(13) 0.87409(14) 0.47620(12) 0.0622(8) Uani 0.934(4) 1 d D U P D 1
F16A F 0.1680(7) 0.9096(16) 0.4708(9) 0.071(7) Uani 0.066(4) 1 d D U P D 2
F17 F 0.18970(17) 0.85821(17) 0.49229(12) 0.0765(10) Uani 0.934(4) 1 d D U P D 1
F17A F 0.2749(14) 0.9370(11) 0.4563(8) 0.079(7) Uani 0.066(4) 1 d D U P D 2
F18 F 0.22172(18) 0.95349(12) 0.45180(12) 0.0679(9) Uani 0.934(4) 1 d D U P D 1
F18A F 0.2553(17) 0.8385(7) 0.4955(5) 0.062(7) Uani 0.066(4) 1 d D U P D 2
F19 F 0.32878(10) 0.59671(12) 0.10774(9) 0.0522(6) Uani 1 1 d . U . . .
F20 F 0.39311(11) 0.68698(10) 0.13147(9) 0.0436(5) Uani 1 1 d . U . . .
F21 F 0.44143(10) 0.58921(11) 0.15653(9) 0.0426(5) Uani 1 1 d . U . . .
F22 F 0.43967(13) 0.65635(11) 0.45885(10) 0.0554(6) Uani 1 1 d . U . . .
F23 F 0.40983(12) 0.55190(11) 0.44859(10) 0.0515(5) Uani 1 1 d . U . . .
F24 F 0.50032(11) 0.58789(15) 0.40632(10) 0.0646(7) Uani 1 1 d . U . . .
C401 C 0.11798(14) 0.65202(13) 0.22161(13) 0.0200(5) Uani 1 1 d . . . . .
C402 C 0.05417(15) 0.68869(14) 0.19643(14) 0.0260(6) Uani 1 1 d . . . . .
H402 H 0.0453 0.7305 0.2185 0.031 Uiso 1 1 calc R . . . .
C403 C 0.00312(16) 0.66618(15) 0.14023(16) 0.0346(7) Uani 1 1 d D . . . .
C404 C 0.01381(16) 0.60632(15) 0.10600(15) 0.0304(6) Uani 1 1 d . . . . .
H404 H -0.0207 0.5915 0.0670 0.036 Uiso 1 1 calc R . . . .
C405 C 0.07605(15) 0.56841(14) 0.13001(14) 0.0228(6) Uani 1 1 d . . . . .
C406 C 0.12644(14) 0.59083(13) 0.18689(13) 0.0203(5) Uani 1 1 d . . . . .
H406 H 0.1684 0.5633 0.2028 0.024 Uiso 1 1 calc R . . . .
C407 C -0.0699(3) 0.7014(3) 0.1204(3) 0.0565(13) Uani 0.578(5) 1 d D U P A 1
C408 C 0.09003(16) 0.50471(15) 0.09260(15) 0.0297(6) Uani 1 1 d . . . . .
C409 C 0.13996(14) 0.64033(13) 0.35483(13) 0.0191(5) Uani 1 1 d . . . . .
C410 C 0.08272(14) 0.67295(14) 0.37995(14) 0.0232(6) Uani 1 1 d . . . . .
H410 H 0.0666 0.7166 0.3617 0.028 Uiso 1 1 calc R . . . .
C411 C 0.04870(14) 0.64393(14) 0.43060(13) 0.0238(6) Uani 1 1 d D . . . .
C412 C 0.06994(15) 0.58025(14) 0.45803(13) 0.0239(6) Uani 1 1 d . . . . .
H412 H 0.0464 0.5599 0.4923 0.029 Uiso 1 1 calc R . . . .
C413 C 0.12638(15) 0.54702(13) 0.43420(13) 0.0223(5) Uani 1 1 d . . . . .
C414 C 0.16018(14) 0.57614(13) 0.38322(13) 0.0202(5) Uani 1 1 d . . . . .
H414 H 0.1981 0.5515 0.3673 0.024 Uiso 1 1 calc R . . . .
C415 C -0.01096(16) 0.68300(16) 0.45481(15) 0.0365(7) Uani 1 1 d D . . . .
C416 C 0.15232(18) 0.47838(15) 0.46280(15) 0.0313(7) Uani 1 1 d . . . . .
C417 C 0.18118(13) 0.75825(13) 0.30195(13) 0.0180(5) Uani 1 1 d . . . . .
C418 C 0.18000(14) 0.80318(13) 0.24631(13) 0.0208(5) Uani 1 1 d . . . . .
H418 H 0.1701 0.7853 0.2005 0.025 Uiso 1 1 calc R . . . .
C419 C 0.19284(14) 0.87316(13) 0.25549(14) 0.0230(6) Uani 1 1 d D . . . .
C420 C 0.20677(15) 0.90151(14) 0.32099(15) 0.0257(6) Uani 1 1 d . . . . .
H420 H 0.2144 0.9495 0.3274 0.031 Uiso 1 1 calc R . . . .
C421 C 0.20924(14) 0.85812(14) 0.37704(14) 0.0259(6) Uani 1 1 d D . . . .
C422 C 0.19719(14) 0.78816(14) 0.36781(14) 0.0230(5) Uani 1 1 d . . . . .
H422 H 0.1999 0.7597 0.4075 0.028 Uiso 1 1 calc R . . . .
C423 C 0.19462(15) 0.91670(14) 0.19298(16) 0.0333(7) Uani 1 1 d D . . . .
C424 C 0.22799(18) 0.88577(16) 0.44929(17) 0.0425(8) Uani 1 1 d D . . . .
C425 C 0.25907(14) 0.65046(13) 0.29050(13) 0.0187(5) Uani 1 1 d . . . . .
C426 C 0.28567(14) 0.64661(13) 0.22798(13) 0.0195(5) Uani 1 1 d . . . . .
H426 H 0.2534 0.6570 0.1859 0.023 Uiso 1 1 calc R . . . .
C427 C 0.35734(14) 0.62826(13) 0.22534(13) 0.0204(5) Uani 1 1 d . . . . .
C428 C 0.40683(14) 0.61410(14) 0.28537(13) 0.0217(5) Uani 1 1 d . . . . .
H428 H 0.4558 0.6011 0.2837 0.026 Uiso 1 1 calc R . . . .
C429 C 0.38236(14) 0.61951(13) 0.34789(13) 0.0211(5) Uani 1 1 d . . . . .
C430 C 0.31038(14) 0.63737(13) 0.35027(13) 0.0202(5) Uani 1 1 d . . . . .
H430 H 0.2956 0.6408 0.3941 0.024 Uiso 1 1 calc R . . . .
C431 C 0.38014(15) 0.62470(16) 0.15586(14) 0.0268(6) Uani 1 1 d . . . . .
C432 C 0.43307(15) 0.60380(16) 0.41456(14) 0.0283(6) Uani 1 1 d . . . . .
C507 C -0.0589(4) 0.7139(4) 0.1113(4) 0.0565(13) Uani 0.422(5) 1 d D U P A 2
B400 B 0.17470(16) 0.67484(15) 0.29192(15) 0.0194(6) Uani 1 1 d . . . . .

loop_
_atom_site_aniso_label
_atom_site_aniso_U_11
_atom_site_aniso_U_22
_atom_site_aniso_U_33
_atom_site_aniso_U_23
_atom_site_aniso_U_13
_atom_site_aniso_U_12
Ir1 0.01720(5) 0.02034(6) 0.01965(5) -0.00057(4) 0.00342(4) 0.00432(4)
P2 0.0196(3) 0.0230(3) 0.0191(3) 0.0011(3) 0.0048(3) 0.0057(3)
P3 0.0215(3) 0.0294(4) 0.0197(3) 0.0045(3) 0.0048(3) 0.0069(3)
N101 0.0174(11) 0.0200(11) 0.0262(11) -0.0004(9) 0.0039(9) 0.0044(9)
C4 0.0184(13) 0.0254(15) 0.0308(14) -0.0054(11) 0.0058(11) 0.0065(11)
C5 0.0250(14) 0.0299(15) 0.0302(14) -0.0031(12) 0.0099(12) 0.0067(12)
C6 0.0414(18) 0.0382(18) 0.0276(15) -0.0088(13) 0.0093(14) 0.0106(14)
C7 0.048(2) 0.0380(18) 0.0289(16) -0.0127(14) 0.0020(14) 0.0061(15)
C8 0.0318(16) 0.0280(16) 0.0345(16) -0.0095(13) -0.0014(13) -0.0041(13)
C9 0.0226(14) 0.0249(15) 0.0367(16) -0.0047(12) 0.0045(12) -0.0031(11)
C10 0.0394(18) 0.0215(15) 0.0401(17) -0.0043(13) 0.0052(14) 0.0058(13)
C11 0.0313(16) 0.0252(15) 0.0349(16) -0.0034(12) 0.0036(13) 0.0118(12)
C102 0.0231(13) 0.0197(14) 0.0318(14) 0.0043(11) 0.0096(12) 0.0042(11)
C103 0.0228(14) 0.0232(15) 0.0390(16) 0.0039(12) 0.0132(12) 0.0031(11)
C104 0.0192(14) 0.0274(16) 0.0531(19) 0.0019(14) 0.0102(13) 0.0023(11)
C105 0.0204(14) 0.0306(16) 0.0397(17) 0.0009(13) -0.0022(12) 0.0041(12)
C106 0.0202(13) 0.0248(14) 0.0308(14) 0.0016(11) 0.0011(11) 0.0036(11)
C107 0.0242(14) 0.0381(17) 0.0240(13) 0.0044(12) 0.0096(11) 0.0068(12)
C108 0.0246(14) 0.0371(17) 0.0256(14) 0.0054(12) -0.0013(12) 0.0090(12)
C109 0.0294(15) 0.0319(15) 0.0193(13) 0.0042(12) 0.0030(11) 0.0071(12)
C110 0.0410(18) 0.0326(17) 0.0334(16) 0.0094(13) 0.0036(14) 0.0051(14)
C111 0.0290(15) 0.0393(18) 0.0279(15) 0.0030(13) -0.0020(12) 0.0085(13)
C112 0.0416(18) 0.0476(19) 0.0211(14) 0.0051(13) 0.0059(13) 0.0078(15)
C113 0.0289(15) 0.0265(15) 0.0323(15) 0.0105(12) 0.0110(12) 0.0097(12)
C114 0.0388(18) 0.0265(16) 0.0500(19) 0.0033(14) 0.0206(15) 0.0056(13)
C115 0.0372(17) 0.0274(16) 0.0391(17) 0.0060(13) 0.0128(14) 0.0000(13)
C116 0.0433(19) 0.0400(19) 0.0460(19) 0.0188(16) 0.0058(16) 0.0141(15)
C117 0.0331(16) 0.0243(14) 0.0233(13) -0.0037(11) 0.0064(12) 0.0041(12)
C118 0.0292(15) 0.0232(15) 0.0341(15) -0.0038(12) 0.0075(13) 0.0002(12)
C119 0.0409(18) 0.0267(16) 0.0409(18) -0.0038(13) 0.0060(15) -0.0013(14)
C120 0.042(2) 0.037(2) 0.083(3) 0.0009(19) 0.010(2) -0.0119(16)
C121 0.045(2) 0.060(3) 0.086(3) 0.019(2) 0.009(2) -0.007(2)
C122 0.040(2) 0.070(3) 0.120(4) 0.008(3) 0.024(3) -0.008(2)
C123 0.031(2) 0.047(2) 0.125(4) 0.008(3) 0.011(2) -0.0022(17)
C124 0.038(2) 0.053(3) 0.125(4) -0.009(3) 0.030(3) -0.0117(19)
C125 0.051(2) 0.059(3) 0.110(4) -0.002(3) 0.045(3) -0.005(2)
C126 0.044(2) 0.038(2) 0.076(3) 0.0039(18) 0.035(2) 0.0062(16)
C127 0.057(2) 0.048(2) 0.076(3) 0.020(2) 0.048(2) 0.0150(19)
C128 0.049(2) 0.058(2) 0.0368(18) 0.0159(16) 0.0238(16) 0.0211(18)
C129 0.0340(17) 0.0439(19) 0.0336(16) 0.0127(14) 0.0170(14) 0.0136(14)
C130 0.0328(16) 0.049(2) 0.0207(14) 0.0082(13) 0.0072(12) 0.0131(14)
F1 0.061(3) 0.088(4) 0.132(4) -0.068(3) -0.045(3) 0.054(3)
F1A 0.071(4) 0.075(5) 0.086(4) -0.024(4) -0.052(3) 0.034(4)
F2 0.026(2) 0.089(3) 0.108(4) -0.005(3) -0.001(2) 0.016(2)
F2A 0.077(4) 0.044(3) 0.119(5) 0.013(3) -0.033(4) 0.025(3)
F3 0.078(4) 0.091(4) 0.108(4) 0.053(3) -0.007(3) 0.028(3)
F3A 0.059(4) 0.107(6) 0.142(6) 0.011(5) 0.026(4) 0.031(4)
F4 0.0504(12) 0.0304(10) 0.0530(12) -0.0143(9) -0.0125(10) 0.0134(9)
F5 0.0674(14) 0.0450(12) 0.0509(12) -0.0111(9) 0.0348(11) -0.0037(10)
F6 0.0409(10) 0.0318(10) 0.0455(11) -0.0127(8) 0.0000(9) -0.0077(8)
F7 0.054(3) 0.039(2) 0.075(4) -0.010(2) 0.032(3) 0.0089(19)
F7A 0.034(3) 0.080(6) 0.044(3) 0.009(3) 0.008(2) 0.027(3)
F8 0.046(3) 0.105(5) 0.054(2) 0.018(3) 0.018(2) 0.044(3)
F8A 0.029(3) 0.060(4) 0.027(3) -0.009(3) 0.010(2) 0.004(3)
F9 0.044(3) 0.059(3) 0.050(3) -0.001(2) 0.031(3) -0.010(2)
F9A 0.069(5) 0.039(3) 0.107(6) 0.010(3) 0.060(5) 0.015(3)
F10 0.0475(13) 0.0366(11) 0.0813(16) 0.0204(11) -0.0156(11) 0.0018(9)
F11 0.121(2) 0.0342(11) 0.0413(11) 0.0153(9) 0.0419(13) 0.0124(12)
F12 0.0597(12) 0.0226(9) 0.0426(10) -0.0058(8) 0.0108(9) -0.0044(8)
F13 0.058(3) 0.034(2) 0.042(2) 0.0075(18) 0.028(2) 0.0010(19)
F13A 0.103(7) 0.024(3) 0.066(5) 0.017(3) 0.026(5) 0.025(4)
F14 0.039(2) 0.091(5) 0.071(3) 0.054(3) 0.000(2) 0.008(2)
F14A 0.049(4) 0.064(6) 0.078(6) 0.032(4) 0.033(4) 0.004(4)
F15 0.096(5) 0.022(2) 0.061(3) 0.0061(17) 0.023(3) -0.0083(19)
F15A 0.071(5) 0.042(5) 0.040(4) 0.016(3) 0.005(4) -0.001(4)
F16 0.0606(16) 0.0731(18) 0.0425(13) -0.0106(12) -0.0189(12) -0.0020(13)
F16A 0.082(10) 0.079(10) 0.057(9) -0.018(8) 0.021(8) 0.001(8)
F17 0.103(2) 0.099(2) 0.0352(12) -0.0272(13) 0.0335(14) -0.0469(18)
F17A 0.084(10) 0.071(10) 0.077(10) -0.017(8) 0.002(8) -0.001(8)
F18 0.103(2) 0.0441(14) 0.0524(14) -0.0283(11) 0.0032(14) 0.0089(14)
F18A 0.073(9) 0.067(9) 0.042(9) -0.016(8) 0.003(8) -0.002(8)
F19 0.0376(11) 0.0904(17) 0.0299(10) -0.0274(10) 0.0093(8) -0.0165(11)
F20 0.0601(13) 0.0446(11) 0.0308(9) 0.0097(8) 0.0207(9) 0.0041(9)
F21 0.0397(10) 0.0584(13) 0.0327(9) -0.0008(9) 0.0150(8) 0.0211(9)
F22 0.0785(15) 0.0465(12) 0.0310(10) -0.0101(9) -0.0181(10) 0.0026(11)
F23 0.0558(13) 0.0512(12) 0.0411(11) 0.0220(10) -0.0092(10) -0.0085(10)
F24 0.0282(10) 0.129(2) 0.0345(11) 0.0113(12) 0.0009(9) 0.0214(12)
C401 0.0203(13) 0.0183(13) 0.0227(12) 0.0044(10) 0.0073(10) -0.0015(10)
C402 0.0248(14) 0.0228(14) 0.0294(14) -0.0044(11) 0.0022(12) 0.0043(11)
C403 0.0290(16) 0.0297(16) 0.0409(17) -0.0053(13) -0.0049(13) 0.0085(13)
C404 0.0271(15) 0.0305(16) 0.0305(15) -0.0029(12) -0.0029(12) -0.0001(12)
C405 0.0240(14) 0.0199(13) 0.0251(13) -0.0005(11) 0.0058(11) -0.0031(11)
C406 0.0180(12) 0.0176(13) 0.0255(13) 0.0016(10) 0.0045(10) 0.0014(10)
C407 0.045(2) 0.053(2) 0.064(2) -0.0147(19) -0.0125(18) 0.0132(19)
C408 0.0300(15) 0.0270(15) 0.0313(15) -0.0026(12) 0.0032(13) -0.0012(12)
C409 0.0185(12) 0.0201(13) 0.0190(12) 0.0001(10) 0.0041(10) -0.0030(10)
C410 0.0215(13) 0.0228(14) 0.0258(13) 0.0019(11) 0.0059(11) -0.0005(11)
C411 0.0194(13) 0.0281(15) 0.0247(13) -0.0038(11) 0.0062(11) -0.0049(11)
C412 0.0267(14) 0.0264(14) 0.0193(12) -0.0031(11) 0.0058(11) -0.0120(11)
C413 0.0263(14) 0.0188(13) 0.0207(12) -0.0010(10) 0.0014(11) -0.0078(11)
C414 0.0207(13) 0.0195(13) 0.0205(12) -0.0024(10) 0.0037(10) -0.0035(10)
C415 0.0297(16) 0.0435(19) 0.0414(18) 0.0074(15) 0.0201(14) 0.0049(14)
C416 0.0443(18) 0.0240(15) 0.0258(14) 0.0022(12) 0.0071(13) -0.0046(13)
C417 0.0128(11) 0.0193(12) 0.0230(12) -0.0015(10) 0.0059(10) 0.0009(9)
C418 0.0208(13) 0.0217(14) 0.0210(12) -0.0009(10) 0.0064(10) 0.0025(10)
C419 0.0190(13) 0.0193(13) 0.0323(14) 0.0029(11) 0.0088(11) 0.0031(10)
C420 0.0214(13) 0.0178(13) 0.0386(16) -0.0039(12) 0.0070(12) 0.0005(11)
C421 0.0206(13) 0.0292(15) 0.0284(14) -0.0082(12) 0.0059(11) 0.0005(11)
C422 0.0217(13) 0.0257(14) 0.0223(13) 0.0004(11) 0.0061(11) 0.0012(11)
C423 0.0360(17) 0.0223(15) 0.0436(18) 0.0076(13) 0.0127(14) 0.0031(13)
C424 0.053(2) 0.0376(19) 0.0365(18) -0.0122(15) 0.0062(16) -0.0052(16)
C425 0.0205(13) 0.0144(12) 0.0216(12) 0.0012(10) 0.0049(10) -0.0016(10)
C426 0.0205(13) 0.0191(13) 0.0185(12) 0.0002(10) 0.0024(10) -0.0006(10)
C427 0.0220(13) 0.0201(13) 0.0199(12) -0.0024(10) 0.0061(10) -0.0020(10)
C428 0.0177(13) 0.0228(14) 0.0242(13) -0.0017(11) 0.0022(11) -0.0009(10)
C429 0.0224(13) 0.0201(13) 0.0198(12) -0.0008(10) 0.0006(10) -0.0029(10)
C430 0.0226(13) 0.0184(13) 0.0202(12) -0.0016(10) 0.0056(10) -0.0036(10)
C431 0.0205(13) 0.0366(16) 0.0232(13) -0.0052(12) 0.0037(11) 0.0002(12)
C432 0.0241(14) 0.0363(17) 0.0234(14) 0.0000(12) 0.0020(11) 0.0006(12)
C507 0.045(2) 0.053(2) 0.064(2) -0.0147(19) -0.0125(18) 0.0132(19)
B400 0.0214(14) 0.0193(14) 0.0189(14) 0.0014(11) 0.0070(11) -0.0002(11)

loop_
_atom_type_symbol
_atom_type_description
_atom_type_scat_dispersion_real
_atom_type_scat_dispersion_imag
_atom_type_scat_source
C C 0.0033 0.0016 'International Tables Vol C Tables 4.2.6.8 and 6.1.1.4'
H H 0.0000 0.0000 'International Tables Vol C Tables 4.2.6.8 and 6.1.1.4'
B B 0.0013 0.0007 'International Tables Vol C Tables 4.2.6.8 and 6.1.1.4'
F F 0.0171 0.0103 'International Tables Vol C Tables 4.2.6.8 and 6.1.1.4'
Ir Ir -1.4442 7.9887 'International Tables Vol C Tables 4.2.6.8 and 6.1.1.4'
N N 0.0061 0.0033 'International Tables Vol C Tables 4.2.6.8 and 6.1.1.4'
P P 0.1023 0.0942 'International Tables Vol C Tables 4.2.6.8 and 6.1.1.4'

loop_
_geom_angle_atom_site_label_1
_geom_angle_atom_site_label_2
_geom_angle_atom_site_label_3
_geom_angle
_geom_angle_site_symmetry_1
_geom_angle_site_symmetry_3
_geom_angle_publ_flag
P2 Ir1 P3 115.24(2) . . ?
N101 Ir1 P2 81.59(6) . . ?
N101 Ir1 P3 75.47(6) . . ?
N101 Ir1 C4 166.17(10) . . ?
N101 Ir1 C5 155.33(10) . . ?
N101 Ir1 C8 86.88(10) . . ?
N101 Ir1 C9 93.44(10) . . ?
C4 Ir1 P2 88.93(7) . . ?
C4 Ir1 P3 117.93(8) . . ?
C5 Ir1 P2 122.05(8) . . ?
C5 Ir1 P3 86.84(8) . . ?
C5 Ir1 C4 37.12(10) . . ?
C8 Ir1 P2 140.34(9) . . ?
C8 Ir1 P3 98.04(9) . . ?
C8 Ir1 C4 94.16(11) . . ?
C8 Ir1 C5 78.59(12) . . ?
C8 Ir1 C9 38.83(11) . . ?
C9 Ir1 P2 103.99(8) . . ?
C9 Ir1 P3 136.61(8) . . ?
C9 Ir1 C4 79.03(11) . . ?
C9 Ir1 C5 87.67(11) . . ?
C107 P2 Ir1 100.20(9) . . ?
C107 P2 C109 98.50(13) . . ?
C109 P2 Ir1 127.39(9) . . ?
C117 P2 Ir1 117.19(9) . . ?
C117 P2 C107 107.27(14) . . ?
C117 P2 C109 103.03(13) . . ?
C108 P3 Ir1 93.57(9) . . ?
C108 P3 C113 102.74(14) . . ?
C113 P3 Ir1 129.03(9) . . ?
C130 P3 Ir1 119.03(10) . . ?
C130 P3 C108 101.52(14) . . ?
C130 P3 C113 104.58(14) . . ?
C102 N101 Ir1 122.66(18) . . ?
C102 N101 C106 118.7(2) . . ?
C106 N101 Ir1 118.62(18) . . ?
C5 C4 Ir1 71.08(15) . . ?
C5 C4 C11 121.4(3) . . ?
C11 C4 Ir1 113.59(19) . . ?
C4 C5 Ir1 71.80(16) . . ?
C4 C5 C6 122.2(3) . . ?
C6 C5 Ir1 114.7(2) . . ?
C5 C6 C7 113.3(2) . . ?
C8 C7 C6 112.0(2) . . ?
C7 C8 Ir1 115.3(2) . . ?
C9 C8 Ir1 70.98(16) . . ?
C9 C8 C7 123.3(3) . . ?
C8 C9 Ir1 70.19(16) . . ?
C8 C9 C10 120.3(3) . . ?
C10 C9 Ir1 116.1(2) . . ?
C11 C10 C9 112.9(2) . . ?
C4 C11 C10 113.2(2) . . ?
N101 C102 C103 120.3(3) . . ?
N101 C102 C107 118.0(2) . . ?
C103 C102 C107 121.5(3) . . ?
C104 C103 C102 120.1(3) . . ?
C103 C104 C105 119.0(3) . . ?
C104 C105 C106 119.4(3) . . ?
N101 C106 C105 120.9(3) . . ?
N101 C106 C108 115.4(2) . . ?
C105 C106 C108 123.1(3) . . ?
C102 C107 P2 114.35(19) . . ?
C106 C108 P3 107.42(19) . . ?
C110 C109 P2 109.6(2) . . ?
C110 C109 C111 110.3(2) . . ?
C110 C109 C112 108.1(3) . . ?
C111 C109 P2 111.0(2) . . ?
C111 C109 C112 107.4(2) . . ?
C112 C109 P2 110.4(2) . . ?
C114 C113 P3 109.4(2) . . ?
C114 C113 C115 107.4(3) . . ?
C114 C113 C116 108.6(2) . . ?
C115 C113 P3 110.7(2) . . ?
C115 C113 C116 109.0(3) . . ?
C116 C113 P3 111.6(2) . . ?
C118 C117 P2 111.17(19) . . ?
C119 C118 C117 114.3(2) . . ?
C118 C119 C120 112.7(3) . . ?
C121 C120 C119 114.6(3) . . ?
C120 C121 C122 115.0(4) . . ?
C121 C122 C123 116.2(4) . . ?
C124 C123 C122 114.3(4) . . ?
C123 C124 C125 114.7(4) . . ?
C124 C125 C126 113.1(4) . . ?
C127 C126 C125 115.3(3) . . ?
C126 C127 C128 113.5(3) . . ?
C129 C128 C127 112.4(3) . . ?
C128 C129 C130 114.6(3) . . ?
C129 C130 P3 114.7(2) . . ?
C402 C401 C406 115.3(2) . . ?
C402 C401 B400 122.3(2) . . ?
C406 C401 B400 122.0(2) . . ?
C403 C402 C401 122.3(3) . . ?
C402 C403 C407 121.0(3) . . ?
C402 C403 C507 118.0(3) . . ?
C404 C403 C402 121.1(3) . . ?
C404 C403 C407 117.5(3) . . ?
C404 C403 C507 120.4(4) . . ?
C403 C404 C405 118.1(3) . . ?
C404 C405 C406 120.4(3) . . ?
C404 C405 C408 119.2(3) . . ?
C406 C405 C408 120.4(2) . . ?
C405 C406 C401 122.8(2) . . ?
F1 C407 F2 104.9(5) . . ?
F1 C407 F3 107.8(5) . . ?
F1 C407 C403 113.4(4) . . ?
F2 C407 C403 115.1(4) . . ?
F3 C407 F2 104.3(5) . . ?
F3 C407 C403 110.7(5) . . ?
F4 C408 F5 107.3(3) . . ?
F4 C408 F6 105.7(2) . . ?
F4 C408 C405 113.1(2) . . ?
F5 C408 F6 104.8(2) . . ?
F5 C408 C405 112.3(2) . . ?
F6 C408 C405 112.9(2) . . ?
C410 C409 B400 120.3(2) . . ?
C414 C409 C410 115.7(2) . . ?
C414 C409 B400 123.8(2) . . ?
C411 C410 C409 122.5(3) . . ?
C410 C411 C415 118.6(2) . . ?
C412 C411 C410 120.6(3) . . ?
C412 C411 C415 120.8(2) . . ?
C411 C412 C413 118.0(2) . . ?
C412 C413 C414 121.2(3) . . ?
C412 C413 C416 120.3(2) . . ?
C414 C413 C416 118.5(3) . . ?
C413 C414 C409 121.9(2) . . ?
F7 C415 C411 109.2(3) . . ?
F7A C415 C411 107.8(4) . . ?
F8 C415 F7 104.2(4) . . ?
F8 C415 F9 109.3(4) . . ?
F8 C415 C411 115.9(3) . . ?
F8A C415 F7A 103.7(4) . . ?
F8A C415 C411 114.3(4) . . ?
F9 C415 F7 103.1(4) . . ?
F9 C415 C411 113.9(4) . . ?
F9A C415 F7A 105.4(4) . . ?
F9A C415 F8A 109.2(5) . . ?
F9A C415 C411 115.4(4) . . ?
F10 C416 F12 105.1(3) . . ?
F10 C416 C413 112.3(2) . . ?
F11 C416 F10 106.2(3) . . ?
F11 C416 F12 106.7(2) . . ?
F11 C416 C413 113.2(3) . . ?
F12 C416 C413 112.8(2) . . ?
C418 C417 C422 115.5(2) . . ?
C418 C417 B400 122.5(2) . . ?
C422 C417 B400 121.5(2) . . ?
C419 C418 C417 122.4(2) . . ?
C418 C419 C423 118.6(2) . . ?
C420 C419 C418 120.8(3) . . ?
C420 C419 C423 120.5(2) . . ?
C419 C420 C421 118.0(3) . . ?
C420 C421 C422 121.1(3) . . ?
C420 C421 C424 120.1(3) . . ?
C422 C421 C424 118.8(3) . . ?
C421 C422 C417 122.2(3) . . ?
F13 C423 C419 111.9(3) . . ?
F13A C423 F14A 107.6(5) . . ?
F13A C423 F15A 105.5(5) . . ?
F13A C423 C419 113.6(5) . . ?
F14 C423 F13 105.6(4) . . ?
F14 C423 F15 107.5(4) . . ?
F14 C423 C419 113.5(3) . . ?
F14A C423 F15A 105.7(5) . . ?
F14A C423 C419 112.4(4) . . ?
F15 C423 F13 105.3(3) . . ?
F15 C423 C419 112.5(3) . . ?
F15A C423 C419 111.5(4) . . ?
F16 C424 C421 110.8(3) . . ?
F16A C424 C421 110.9(6) . . ?
F17 C424 F16 106.4(3) . . ?
F17 C424 F18 108.8(3) . . ?
F17 C424 C421 113.6(3) . . ?
F17A C424 F16A 106.0(6) . . ?
F17A C424 F18A 106.9(6) . . ?
F17A C424 C421 114.1(6) . . ?
F18 C424 F16 103.9(3) . . ?
F18 C424 C421 112.7(3) . . ?
F18A C424 F16A 105.2(6) . . ?
F18A C424 C421 113.0(6) . . ?
C426 C425 B400 121.1(2) . . ?
C430 C425 C426 115.5(2) . . ?
C430 C425 B400 123.3(2) . . ?
C427 C426 C425 122.4(2) . . ?
C426 C427 C431 118.3(2) . . ?
C428 C427 C426 120.9(2) . . ?
C428 C427 C431 120.7(2) . . ?
C427 C428 C429 117.7(2) . . ?
C428 C429 C430 121.2(2) . . ?
C428 C429 C432 120.1(2) . . ?
C430 C429 C432 118.6(2) . . ?
C429 C430 C425 122.3(2) . . ?
F19 C431 F20 105.6(2) . . ?
F19 C431 C427 112.3(2) . . ?
F20 C431 C427 112.3(2) . . ?
F21 C431 F19 107.2(2) . . ?
F21 C431 F20 105.4(2) . . ?
F21 C431 C427 113.3(2) . . ?
F22 C432 C429 112.4(2) . . ?
F23 C432 F22 105.0(2) . . ?
F23 C432 C429 112.6(2) . . ?
F24 C432 F22 106.3(3) . . ?
F24 C432 F23 106.3(3) . . ?
F24 C432 C429 113.6(2) . . ?
F1A C507 F3A 106.5(6) . . ?
F1A C507 C403 113.0(5) . . ?
F2A C507 F1A 105.0(6) . . ?
F2A C507 F3A 106.5(6) . . ?
F2A C507 C403 115.5(5) . . ?
F3A C507 C403 109.7(5) . . ?
C401 B400 C417 113.1(2) . . ?
C401 B400 C425 112.2(2) . . ?
C409 B400 C401 104.0(2) . . ?
C409 B400 C417 110.4(2) . . ?
C409 B400 C425 113.6(2) . . ?
C417 B400 C425 103.8(2) . . ?

loop_
_geom_bond_atom_site_label_1
_geom_bond_atom_site_label_2
_geom_bond_distance
_geom_bond_site_symmetry_2
_geom_bond_publ_flag
Ir1 P2 2.3743(7) . ?
Ir1 P3 2.3846(7) . ?
Ir1 N101 2.107(2) . ?
Ir1 C4 2.202(3) . ?
Ir1 C5 2.193(3) . ?
Ir1 C8 2.153(3) . ?
Ir1 C9 2.164(3) . ?
P2 C107 1.852(3) . ?
P2 C109 1.894(3) . ?
P2 C117 1.841(3) . ?
P3 C108 1.852(3) . ?
P3 C113 1.895(3) . ?
P3 C130 1.834(3) . ?
N101 C102 1.360(3) . ?
N101 C106 1.363(3) . ?
C4 C5 1.399(4) . ?
C4 C11 1.519(4) . ?
C5 C6 1.525(4) . ?
C6 C7 1.526(5) . ?
C7 C8 1.509(4) . ?
C8 C9 1.435(4) . ?
C9 C10 1.533(4) . ?
C10 C11 1.530(4) . ?
C102 C103 1.386(4) . ?
C102 C107 1.491(4) . ?
C103 C104 1.373(4) . ?
C104 C105 1.381(4) . ?
C105 C106 1.382(4) . ?
C106 C108 1.501(4) . ?
C109 C110 1.530(4) . ?
C109 C111 1.534(4) . ?
C109 C112 1.542(4) . ?
C113 C114 1.529(4) . ?
C113 C115 1.535(4) . ?
C113 C116 1.538(4) . ?
C117 C118 1.535(4) . ?
C118 C119 1.524(4) . ?
C119 C120 1.539(5) . ?
C120 C121 1.483(5) . ?
C121 C122 1.550(6) . ?
C122 C123 1.559(7) . ?
C123 C124 1.498(6) . ?
C124 C125 1.518(7) . ?
C125 C126 1.530(5) . ?
C126 C127 1.504(6) . ?
C127 C128 1.528(5) . ?
C128 C129 1.523(4) . ?
C129 C130 1.528(4) . ?
F1 C407 1.304(6) . ?
F1A C507 1.312(6) . ?
F2 C407 1.322(6) . ?
F2A C507 1.307(6) . ?
F3 C407 1.319(6) . ?
F3A C507 1.316(6) . ?
F4 C408 1.332(3) . ?
F5 C408 1.339(3) . ?
F6 C408 1.347(3) . ?
F7 C415 1.387(4) . ?
F7A C415 1.387(5) . ?
F8 C415 1.311(4) . ?
F8A C415 1.327(5) . ?
F9 C415 1.329(4) . ?
F9A C415 1.304(5) . ?
F10 C416 1.334(4) . ?
F11 C416 1.330(3) . ?
F12 C416 1.335(3) . ?
F13 C423 1.336(4) . ?
F13A C423 1.314(5) . ?
F14 C423 1.315(4) . ?
F14A C423 1.320(5) . ?
F15 C423 1.327(4) . ?
F15A C423 1.338(5) . ?
F16 C424 1.345(4) . ?
F16A C424 1.343(7) . ?
F17 C424 1.311(4) . ?
F17A C424 1.315(7) . ?
F18 C424 1.326(4) . ?
F18A C424 1.328(7) . ?
F19 C431 1.332(3) . ?
F20 C431 1.342(3) . ?
F21 C431 1.329(3) . ?
F22 C432 1.334(3) . ?
F23 C432 1.325(3) . ?
F24 C432 1.324(3) . ?
C401 C402 1.396(4) . ?
C401 C406 1.396(4) . ?
C401 B400 1.639(4) . ?
C402 C403 1.389(4) . ?
C403 C404 1.378(4) . ?
C403 C407 1.506(6) . ?
C403 C507 1.508(7) . ?
C404 C405 1.381(4) . ?
C405 C406 1.391(4) . ?
C405 C408 1.488(4) . ?
C409 C410 1.401(4) . ?
C409 C414 1.393(4) . ?
C409 B400 1.635(4) . ?
C410 C411 1.389(4) . ?
C411 C412 1.382(4) . ?
C411 C415 1.490(4) . ?
C412 C413 1.382(4) . ?
C413 C414 1.392(4) . ?
C413 C416 1.496(4) . ?
C417 C418 1.396(4) . ?
C417 C422 1.399(4) . ?
C417 B400 1.639(4) . ?
C418 C419 1.391(4) . ?
C419 C420 1.379(4) . ?
C419 C423 1.496(4) . ?
C420 C421 1.381(4) . ?
C421 C422 1.388(4) . ?
C421 C424 1.497(4) . ?
C425 C426 1.403(3) . ?
C425 C430 1.395(4) . ?
C425 B400 1.641(4) . ?
C426 C427 1.387(4) . ?
C427 C428 1.385(4) . ?
C427 C431 1.498(4) . ?
C428 C429 1.385(4) . ?
C429 C430 1.389(4) . ?
C429 C432 1.499(4) . ?
